data_4085141
loop_
_publ_author_name
'Jana, Anukul'
'Huch, Volker'
'Rzepa, Henry S.'
'Scheschkewitz, David'

_publ_section_title
;
 A Molecular Complex with a Formally Neutral Iron Germanide Motif (Fe2Ge2)
;
_journal_issue 11
_journal_name_full Organometallics
_journal_page_first 2130
_journal_paper_doi 10.1021/om501286g
_journal_volume 34
_journal_year 2015
_chemical_formula_moiety 'C30 H40 Fe2 Ge2 N4 O8'
_chemical_formula_sum 'C30 H40 Fe2 Ge2 N4 O8'
_chemical_formula_weight 841.54
_chemical_name_systematic
; 
 ? 
;
_space_group_IT_number 19
_symmetry_cell_setting orthorhombic
_symmetry_space_group_name_Hall 'P 2ac 2ab'
_symmetry_space_group_name_H-M 'P 21 21 21'
_atom_sites_solution_hydrogens geom
_atom_sites_solution_primary direct
_atom_sites_solution_secondary difmap
_audit_creation_method SHELXL-97
_cell_angle_alpha 90.00
_cell_angle_beta 90.00
_cell_angle_gamma 90.00
_cell_formula_units_Z 4
_cell_length_a 11.1640(4)
_cell_length_b 14.6309(5)
_cell_length_c 21.7358(8)
_cell_measurement_reflns_used 9027
_cell_measurement_temperature 152(2)
_cell_measurement_theta_max 29.18
_cell_measurement_theta_min 2.78
_cell_volume 3550.3(2)
_computing_cell_refinement 'Bruker SAINT'
_computing_data_collection 'Bruker APEX2'
_computing_data_reduction 'Bruker SAINT'
_computing_molecular_graphics 'Bruker SHELXTL'
_computing_publication_material 'Bruker SHELXTL'
_computing_structure_refinement 'SHELXL-97 (Sheldrick, 2008)'
_computing_structure_solution 'SHELXS-97 (Sheldrick, 2008)'
_diffrn_ambient_temperature 152(2)
_diffrn_measured_fraction_theta_full 0.995
_diffrn_measured_fraction_theta_max 0.995
_diffrn_measurement_device_type 'Bruker APEX-II CCD'
_diffrn_measurement_method '\f and \w scans'
_diffrn_radiation_monochromator graphite
_diffrn_radiation_source 'fine-focus sealed tube'
_diffrn_radiation_type MoK\a
_diffrn_radiation_wavelength 0.71073
_diffrn_reflns_av_R_equivalents 0.0387
_diffrn_reflns_av_sigmaI/netI 0.0343
_diffrn_reflns_limit_h_max 15
_diffrn_reflns_limit_h_min -15
_diffrn_reflns_limit_k_max 20
_diffrn_reflns_limit_k_min -20
_diffrn_reflns_limit_l_max 31
_diffrn_reflns_limit_l_min -30
_diffrn_reflns_number 81348
_diffrn_reflns_theta_full 30.60
_diffrn_reflns_theta_max 30.60
_diffrn_reflns_theta_min 1.68
_exptl_absorpt_coefficient_mu 2.529
_exptl_absorpt_correction_T_max 0.8549
_exptl_absorpt_correction_T_min 0.4450
_exptl_absorpt_correction_type multi-scan
_exptl_absorpt_process_details 'SADABS, BrukerAXS 2010'
_exptl_crystal_colour red
_exptl_crystal_density_diffrn 1.574
_exptl_crystal_density_method 'not measured'
_exptl_crystal_description needle
_exptl_crystal_F_000 1712
_exptl_crystal_size_max 0.38
_exptl_crystal_size_mid 0.12
_exptl_crystal_size_min 0.06
_refine_diff_density_max 0.333
_refine_diff_density_min -0.245
_refine_diff_density_rms 0.057
_refine_ls_abs_structure_details 'Flack H D (1983), Acta Cryst. A39, 876-881'
_refine_ls_abs_structure_Flack 0.004(5)
_refine_ls_extinction_method none
_refine_ls_goodness_of_fit_ref 0.896
_refine_ls_hydrogen_treatment mixed
_refine_ls_matrix_type full
_refine_ls_number_parameters 427
_refine_ls_number_reflns 10855
_refine_ls_number_restraints 0
_refine_ls_restrained_S_all 0.896
_refine_ls_R_factor_all 0.0297
_refine_ls_R_factor_gt 0.0227
_refine_ls_shift/su_max 0.003
_refine_ls_shift/su_mean 0.000
_refine_ls_structure_factor_coef Fsqd
_refine_ls_weighting_details 'calc w=1/[\s^2^(Fo^2^)+(0.0305P)^2^+0.0000P] where P=(Fo^2^+2Fc^2^)/3'
_refine_ls_weighting_scheme calc
_refine_ls_wR_factor_gt 0.0475
_refine_ls_wR_factor_ref 0.0496
_reflns_number_gt 9749
_reflns_number_total 10855
_reflns_threshold_expression >2sigma(I)
_cod_data_source_file om501286g_si_002.cif
_cod_data_source_block Compound_7_sh3457
_cod_depositor_comments
;
The following automatic conversions were performed:

'_symmetry_cell_setting' value 'Orthorhombic' changed to
'orthorhombic' according to
/home/saulius/struct/COD-crude-data--automatic-downloads/rss-feeds/ACS/lib/dictionaries/cif_core.dic
dictionary named 'cif_core.dic' version 2.4.2 from 2011-04-26.

Automatic conversion script
Id: cif_fix_values 2935 2014-11-11 08:27:57Z andrius 

 Adding full bibliography for 4085140--4085142.cif.
;
_cod_original_sg_symbol_H-M P2(1)2(1)2(1)
_cod_database_code 4085141

loop_
_symmetry_equiv_pos_as_xyz
'x, y, z'
'-x+1/2, -y, z+1/2'
'-x, y+1/2, -z+1/2'
'x+1/2, -y+1/2, -z'

loop_
_atom_site_label
_atom_site_type_symbol
_atom_site_fract_x
_atom_site_fract_y
_atom_site_fract_z
_atom_site_U_iso_or_equiv
_atom_site_adp_type
_atom_site_occupancy
_atom_site_symmetry_multiplicity
_atom_site_calc_flag
_atom_site_refinement_flags
Ge2 Ge 0.183916(14) 0.944906(11) 0.593805(7) 0.01562(4) Uani 1 1 d .
Ge1 Ge 0.219747(14) 1.047280(12) 0.680741(8) 0.01763(4) Uani 1 1 d .
Fe1 Fe 0.38293(2) 0.920980(15) 0.653535(11) 0.01629(5) Uani 1 1 d .
Fe2 Fe 0.17468(2) 0.952975(17) 0.483108(10) 0.02013(5) Uani 1 1 d .
N1 N 0.16740(14) 1.22307(10) 0.61473(7) 0.0269(3) Uani 1 1 d .
N2 N 0.35633(14) 1.22161(9) 0.63625(7) 0.0224(3) Uani 1 1 d .
N3 N -0.04134(12) 0.85962(10) 0.65125(7) 0.0208(3) Uani 1 1 d .
N4 N 0.07995(12) 0.75348(9) 0.62175(6) 0.0182(3) Uani 1 1 d .
O1 O 0.22919(13) 0.83173(9) 0.74542(6) 0.0345(3) Uani 1 1 d .
O2 O 0.50396(13) 0.75471(9) 0.61022(7) 0.0350(3) Uani 1 1 d .
O3 O 0.55675(13) 0.99076(10) 0.74356(6) 0.0360(3) Uani 1 1 d .
O4 O 0.47526(12) 1.02358(9) 0.54749(6) 0.0322(3) Uani 1 1 d .
O5 O -0.08193(14) 0.92577(16) 0.49753(8) 0.0644(6) Uani 1 1 d .
O6 O 0.34754(13) 0.80180(10) 0.48048(6) 0.0371(3) Uani 1 1 d .
O7 O 0.27131(15) 1.13936(10) 0.48518(8) 0.0462(4) Uani 1 1 d .
O8 O 0.14336(16) 0.95473(14) 0.34984(6) 0.0563(5) Uani 1 1 d .
C1 C 0.25672(16) 1.16882(11) 0.63523(8) 0.0210(3) Uani 1 1 d .
C2 C 0.2112(2) 1.31066(12) 0.60254(9) 0.0327(4) Uani 1 1 d .
C3 C 0.32854(19) 1.31009(12) 0.61646(9) 0.0287(4) Uani 1 1 d .
C4 C 0.04055(18) 1.19305(14) 0.61318(10) 0.0341(5) Uani 1 1 d .
H4 H 0.0409 1.1263 0.6232 0.041 Uiso 1 1 calc R
C5 C -0.0152(2) 1.20159(18) 0.54937(12) 0.0548(7) Uani 1 1 d .
H5A H -0.0345 1.2658 0.5412 0.082 Uiso 1 1 calc R
H5B H -0.0886 1.1650 0.5475 0.082 Uiso 1 1 calc R
H5C H 0.0416 1.1795 0.5184 0.082 Uiso 1 1 calc R
C6 C -0.0322(2) 1.2387(2) 0.66260(13) 0.0561(7) Uani 1 1 d .
H6A H 0.0076 1.2307 0.7024 0.084 Uiso 1 1 calc R
H6B H -0.1121 1.2111 0.6641 0.084 Uiso 1 1 calc R
H6C H -0.0396 1.3040 0.6534 0.084 Uiso 1 1 calc R
C7 C 0.1373(3) 1.38769(14) 0.57630(12) 0.0540(7) Uani 1 1 d .
H7A H 0.1850 1.4439 0.5759 0.081 Uiso 1 1 calc R
H7B H 0.0658 1.3968 0.6018 0.081 Uiso 1 1 calc R
H7C H 0.1130 1.3724 0.5342 0.081 Uiso 1 1 calc R
C8 C 0.4162(2) 1.38757(13) 0.61260(11) 0.0409(5) Uani 1 1 d .
H8A H 0.4715 1.3769 0.5783 0.061 Uiso 1 1 calc R
H8B H 0.4615 1.3915 0.6511 0.061 Uiso 1 1 calc R
H8C H 0.3728 1.4449 0.6058 0.061 Uiso 1 1 calc R
C9 C 0.47234(15) 1.18845(12) 0.66028(9) 0.0244(4) Uani 1 1 d .
H9 H 0.4661 1.1203 0.6618 0.029 Uiso 1 1 calc R
C10 C 0.49159(19) 1.21948(15) 0.72589(10) 0.0370(5) Uani 1 1 d .
H10A H 0.4942 1.2864 0.7273 0.055 Uiso 1 1 calc R
H10B H 0.5675 1.1947 0.7413 0.055 Uiso 1 1 calc R
H10C H 0.4256 1.1974 0.7517 0.055 Uiso 1 1 calc R
C11 C 0.57748(19) 1.20976(15) 0.61800(12) 0.0427(5) Uani 1 1 d .
H11A H 0.5546 1.1975 0.5753 0.064 Uiso 1 1 calc R
H11B H 0.6459 1.1712 0.6292 0.064 Uiso 1 1 calc R
H11C H 0.5996 1.2743 0.6223 0.064 Uiso 1 1 calc R
C12 C 0.06720(14) 0.84509(11) 0.62482(7) 0.0176(3) Uani 1 1 d .
C13 C -0.09510(15) 0.77672(13) 0.66566(8) 0.0250(4) Uani 1 1 d .
C14 C -0.01981(15) 0.71016(12) 0.64687(8) 0.0219(3) Uani 1 1 d .
C15 C -0.09385(15) 0.95129(13) 0.66104(9) 0.0307(4) Uani 1 1 d .
H15 H -0.0381 0.9961 0.6414 0.037 Uiso 1 1 calc R
C16 C -0.0983(2) 0.97498(17) 0.72882(11) 0.0488(6) Uani 1 1 d .
H16A H -0.1600 0.9379 0.7491 0.073 Uiso 1 1 calc R
H16B H -0.1177 1.0399 0.7336 0.073 Uiso 1 1 calc R
H16C H -0.0203 0.9624 0.7476 0.073 Uiso 1 1 calc R
C17 C -0.21431(17) 0.96196(16) 0.62889(11) 0.0449(5) Uani 1 1 d .
H17A H -0.2089 0.9373 0.5871 0.067 Uiso 1 1 calc R
H17B H -0.2357 1.0269 0.6270 0.067 Uiso 1 1 calc R
H17C H -0.2758 0.9286 0.6519 0.067 Uiso 1 1 calc R
C18 C -0.21459(17) 0.76460(15) 0.69491(10) 0.0380(5) Uani 1 1 d .
H18A H -0.2775 0.7766 0.6645 0.057 Uiso 1 1 calc R
H18B H -0.2228 0.8074 0.7293 0.057 Uiso 1 1 calc R
H18C H -0.2222 0.7018 0.7102 0.057 Uiso 1 1 calc R
C19 C -0.04048(18) 0.60955(12) 0.64964(10) 0.0304(4) Uani 1 1 d .
H19A H -0.1077 0.5966 0.6773 0.046 Uiso 1 1 calc R
H19B H 0.0318 0.5792 0.6650 0.046 Uiso 1 1 calc R
H19C H -0.0592 0.5867 0.6084 0.046 Uiso 1 1 calc R
C20 C 0.18278(15) 0.70811(11) 0.59169(8) 0.0202(3) Uani 1 1 d .
H20 H 0.2405 0.7576 0.5804 0.024 Uiso 1 1 calc R
C21 C 0.24983(17) 0.64329(12) 0.63512(9) 0.0294(4) Uani 1 1 d .
H21A H 0.2598 0.6726 0.6753 0.044 Uiso 1 1 calc R
H21B H 0.3287 0.6291 0.6178 0.044 Uiso 1 1 calc R
H21C H 0.2038 0.5867 0.6400 0.044 Uiso 1 1 calc R
C22 C 0.14397(18) 0.66342(13) 0.53185(9) 0.0306(4) Uani 1 1 d .
H22A H 0.0914 0.6115 0.5409 0.046 Uiso 1 1 calc R
H22B H 0.2148 0.6419 0.5095 0.046 Uiso 1 1 calc R
H22C H 0.1007 0.7080 0.5066 0.046 Uiso 1 1 calc R
C23 C 0.28763(16) 0.86625(12) 0.70880(8) 0.0229(4) Uani 1 1 d .
C24 C 0.45345(16) 0.81895(13) 0.62633(8) 0.0241(4) Uani 1 1 d .
C25 C 0.48775(15) 0.96424(12) 0.70853(8) 0.0233(4) Uani 1 1 d .
C26 C 0.43447(15) 0.98514(12) 0.58843(8) 0.0213(3) Uani 1 1 d .
C27 C 0.01975(17) 0.93566(15) 0.49364(9) 0.0329(4) Uani 1 1 d .
C28 C 0.27894(17) 0.86066(13) 0.48248(8) 0.0259(4) Uani 1 1 d .
C29 C 0.23471(17) 1.06566(13) 0.48593(8) 0.0293(4) Uani 1 1 d .
C30 C 0.15636(17) 0.95375(15) 0.40196(9) 0.0329(4) Uani 1 1 d .

loop_
_atom_site_aniso_label
_atom_site_aniso_U_11
_atom_site_aniso_U_22
_atom_site_aniso_U_33
_atom_site_aniso_U_23
_atom_site_aniso_U_13
_atom_site_aniso_U_12
Ge2 0.01346(7) 0.01675(7) 0.01664(8) -0.00118(6) -0.00016(6) 0.00006(7)
Ge1 0.01671(8) 0.01768(8) 0.01851(8) -0.00247(7) 0.00024(6) 0.00108(7)
Fe1 0.01381(10) 0.01814(11) 0.01692(11) 0.00148(8) 0.00009(9) 0.00117(9)
Fe2 0.01991(11) 0.02336(11) 0.01713(11) 0.00127(9) -0.00207(9) 0.00034(11)
N1 0.0302(8) 0.0186(7) 0.0320(8) -0.0031(6) -0.0102(7) 0.0035(6)
N2 0.0275(8) 0.0164(6) 0.0233(7) -0.0026(5) 0.0005(6) -0.0007(6)
N3 0.0132(6) 0.0260(7) 0.0232(7) -0.0041(6) 0.0001(6) -0.0009(6)
N4 0.0164(7) 0.0208(7) 0.0175(7) 0.0007(5) -0.0001(5) -0.0019(5)
O1 0.0316(7) 0.0399(8) 0.0321(7) 0.0136(6) 0.0067(6) -0.0020(6)
O2 0.0338(8) 0.0294(7) 0.0419(8) -0.0051(6) 0.0041(6) 0.0103(6)
O3 0.0320(7) 0.0465(8) 0.0295(7) 0.0000(6) -0.0114(6) -0.0076(6)
O4 0.0309(7) 0.0402(8) 0.0256(7) 0.0079(6) 0.0052(6) -0.0062(6)
O5 0.0262(8) 0.1210(18) 0.0460(10) 0.0149(10) -0.0067(7) -0.0205(10)
O6 0.0376(8) 0.0402(8) 0.0333(8) 0.0080(6) 0.0104(6) 0.0136(7)
O7 0.0481(9) 0.0312(8) 0.0594(10) 0.0108(7) -0.0007(8) -0.0100(7)
O8 0.0620(10) 0.0867(12) 0.0203(7) -0.0009(8) -0.0075(7) 0.0295(10)
C1 0.0247(9) 0.0182(8) 0.0201(8) -0.0038(6) -0.0024(6) 0.0011(7)
C2 0.0501(12) 0.0168(8) 0.0311(10) -0.0008(7) -0.0076(9) 0.0058(8)
C3 0.0425(11) 0.0146(7) 0.0289(9) -0.0022(7) 0.0020(9) 0.0009(8)
C4 0.0286(10) 0.0264(10) 0.0473(13) -0.0047(9) -0.0149(9) 0.0070(8)
C5 0.0410(13) 0.0671(17) 0.0563(16) -0.0226(13) -0.0241(12) 0.0225(12)
C6 0.0399(14) 0.0780(19) 0.0504(16) -0.0089(14) 0.0006(12) 0.0028(13)
C7 0.0774(18) 0.0231(10) 0.0615(16) 0.0021(10) -0.0255(15) 0.0122(11)
C8 0.0575(14) 0.0187(9) 0.0467(13) -0.0015(8) 0.0121(11) -0.0073(9)
C9 0.0203(8) 0.0195(8) 0.0335(10) -0.0037(7) 0.0014(7) -0.0031(7)
C10 0.0315(11) 0.0410(12) 0.0384(12) -0.0119(9) -0.0109(9) 0.0012(9)
C11 0.0330(11) 0.0344(11) 0.0606(15) -0.0023(10) 0.0191(11) -0.0023(9)
C12 0.0155(7) 0.0209(8) 0.0164(8) -0.0017(6) -0.0001(6) -0.0006(6)
C13 0.0188(9) 0.0348(10) 0.0213(9) 0.0011(7) 0.0003(7) -0.0084(7)
C14 0.0190(8) 0.0286(9) 0.0182(8) 0.0030(7) -0.0023(7) -0.0072(7)
C15 0.0188(8) 0.0282(9) 0.0451(11) -0.0104(9) 0.0053(7) 0.0018(8)
C16 0.0350(12) 0.0596(15) 0.0519(14) -0.0313(11) 0.0091(10) -0.0013(10)
C17 0.0268(10) 0.0507(14) 0.0573(14) -0.0057(11) 0.0023(10) 0.0146(10)
C18 0.0221(10) 0.0475(12) 0.0444(12) 0.0036(10) 0.0088(9) -0.0092(9)
C19 0.0292(10) 0.0290(9) 0.0331(11) 0.0111(8) -0.0037(8) -0.0082(8)
C20 0.0187(7) 0.0205(7) 0.0214(8) -0.0013(6) 0.0017(7) 0.0010(6)
C21 0.0303(10) 0.0210(8) 0.0367(10) 0.0031(8) -0.0046(8) 0.0023(8)
C22 0.0277(9) 0.0356(10) 0.0285(10) -0.0099(8) 0.0004(8) 0.0019(8)
C23 0.0185(8) 0.0256(8) 0.0247(9) 0.0030(7) -0.0026(7) 0.0026(7)
C24 0.0202(8) 0.0275(9) 0.0244(9) 0.0041(7) -0.0008(7) -0.0016(7)
C25 0.0209(8) 0.0261(9) 0.0230(9) 0.0046(7) 0.0022(7) 0.0022(7)
C26 0.0176(8) 0.0235(8) 0.0228(9) -0.0028(7) -0.0014(7) 0.0010(6)
C27 0.0261(9) 0.0487(13) 0.0239(9) 0.0056(9) -0.0075(7) -0.0073(9)
C28 0.0269(9) 0.0322(9) 0.0185(8) 0.0034(7) 0.0023(7) 0.0001(8)
C29 0.0284(9) 0.0329(10) 0.0266(9) 0.0034(8) -0.0027(8) 0.0010(8)
C30 0.0313(10) 0.0419(11) 0.0254(9) 0.0009(9) -0.0033(7) 0.0113(9)

loop_
_atom_type_symbol
_atom_type_description
_atom_type_scat_dispersion_real
_atom_type_scat_dispersion_imag
_atom_type_scat_source
C C 0.0033 0.0016 'International Tables Vol C Tables 4.2.6.8 and 6.1.1.4'
H H 0.0000 0.0000 'International Tables Vol C Tables 4.2.6.8 and 6.1.1.4'
N N 0.0061 0.0033 'International Tables Vol C Tables 4.2.6.8 and 6.1.1.4'
O O 0.0106 0.0060 'International Tables Vol C Tables 4.2.6.8 and 6.1.1.4'
Ge Ge 0.1547 1.8001 'International Tables Vol C Tables 4.2.6.8 and 6.1.1.4'
Fe Fe 0.3463 0.8444 'International Tables Vol C Tables 4.2.6.8 and 6.1.1.4'

loop_
_geom_angle_atom_site_label_1
_geom_angle_atom_site_label_2
_geom_angle_atom_site_label_3
_geom_angle
C12 Ge2 Fe2 109.42(4)
C12 Ge2 Ge1 106.48(4)
Fe2 Ge2 Ge1 138.457(10)
C12 Ge2 Fe1 106.30(4)
Fe2 Ge2 Fe1 122.821(10)
Ge1 Ge2 Fe1 63.647(7)
C1 Ge1 Ge2 100.90(5)
C1 Ge1 Fe1 110.65(5)
Ge2 Ge1 Fe1 60.973(8)
C24 Fe1 C25 103.20(8)
C24 Fe1 C26 91.99(8)
C25 Fe1 C26 97.60(8)
C24 Fe1 C23 96.31(8)
C25 Fe1 C23 95.65(8)
C26 Fe1 C23 162.33(8)
C24 Fe1 Ge2 108.89(6)
C25 Fe1 Ge2 147.80(6)
C26 Fe1 Ge2 79.01(5)
C23 Fe1 Ge2 83.54(6)
C24 Fe1 Ge1 162.63(6)
C25 Fe1 Ge1 93.08(6)
C26 Fe1 Ge1 91.81(5)
C23 Fe1 Ge1 75.83(6)
Ge2 Fe1 Ge1 55.380(7)
C27 Fe2 C30 90.96(9)
C27 Fe2 C29 119.85(10)
C30 Fe2 C29 94.11(9)
C27 Fe2 C28 122.18(9)
C30 Fe2 C28 94.16(8)
C29 Fe2 C28 117.13(9)
C27 Fe2 Ge2 84.57(6)
C30 Fe2 Ge2 175.18(7)
C29 Fe2 Ge2 89.71(6)
C28 Fe2 Ge2 86.71(6)
C1 N1 C2 110.07(16)
C1 N1 C4 122.59(15)
C2 N1 C4 126.99(16)
C1 N2 C3 109.92(15)
C1 N2 C9 122.54(14)
C3 N2 C9 127.35(15)
C12 N3 C13 110.14(14)
C12 N3 C15 123.82(15)
C13 N3 C15 126.02(14)
C12 N4 C14 110.38(14)
C12 N4 C20 123.34(14)
C14 N4 C20 126.15(14)
N1 C1 N2 106.05(15)
N1 C1 Ge1 120.92(13)
N2 C1 Ge1 130.09(13)
C3 C2 N1 107.02(16)
C3 C2 C7 128.52(19)
N1 C2 C7 124.4(2)
C2 C3 N2 106.92(16)
C2 C3 C8 128.18(18)
N2 C3 C8 124.89(18)
N1 C4 C6 111.62(17)
N1 C4 C5 112.7(2)
C6 C4 C5 113.13(19)
N1 C4 H4 106.3
C6 C4 H4 106.3
C5 C4 H4 106.3
C4 C5 H5A 109.5
C4 C5 H5B 109.5
H5A C5 H5B 109.5
C4 C5 H5C 109.5
H5A C5 H5C 109.5
H5B C5 H5C 109.5
C4 C6 H6A 109.5
C4 C6 H6B 109.5
H6A C6 H6B 109.5
C4 C6 H6C 109.5
H6A C6 H6C 109.5
H6B C6 H6C 109.5
C2 C7 H7A 109.5
C2 C7 H7B 109.5
H7A C7 H7B 109.5
C2 C7 H7C 109.5
H7A C7 H7C 109.5
H7B C7 H7C 109.5
C3 C8 H8A 109.5
C3 C8 H8B 109.5
H8A C8 H8B 109.5
C3 C8 H8C 109.5
H8A C8 H8C 109.5
H8B C8 H8C 109.5
N2 C9 C10 111.05(15)
N2 C9 C11 113.25(16)
C10 C9 C11 113.46(17)
N2 C9 H9 106.1
C10 C9 H9 106.1
C11 C9 H9 106.1
C9 C10 H10A 109.5
C9 C10 H10B 109.5
H10A C10 H10B 109.5
C9 C10 H10C 109.5
H10A C10 H10C 109.5
H10B C10 H10C 109.5
C9 C11 H11A 109.5
C9 C11 H11B 109.5
H11A C11 H11B 109.5
C9 C11 H11C 109.5
H11A C11 H11C 109.5
H11B C11 H11C 109.5
N4 C12 N3 105.70(14)
N4 C12 Ge2 128.19(12)
N3 C12 Ge2 126.09(12)
C14 C13 N3 107.02(14)
C14 C13 C18 126.97(17)
N3 C13 C18 125.99(17)
C13 C14 N4 106.75(15)
C13 C14 C19 127.13(17)
N4 C14 C19 126.06(16)
N3 C15 C16 111.14(17)
N3 C15 C17 112.14(16)
C16 C15 C17 113.17(16)
N3 C15 H15 106.6
C16 C15 H15 106.6
C17 C15 H15 106.6
C15 C16 H16A 109.5
C15 C16 H16B 109.5
H16A C16 H16B 109.5
C15 C16 H16C 109.5
H16A C16 H16C 109.5
H16B C16 H16C 109.5
C15 C17 H17A 109.5
C15 C17 H17B 109.5
H17A C17 H17B 109.5
C15 C17 H17C 109.5
H17A C17 H17C 109.5
H17B C17 H17C 109.5
C13 C18 H18A 109.5
C13 C18 H18B 109.5
H18A C18 H18B 109.5
C13 C18 H18C 109.5
H18A C18 H18C 109.5
H18B C18 H18C 109.5
C14 C19 H19A 109.5
C14 C19 H19B 109.5
H19A C19 H19B 109.5
C14 C19 H19C 109.5
H19A C19 H19C 109.5
H19B C19 H19C 109.5
N4 C20 C22 110.50(14)
N4 C20 C21 112.63(14)
C22 C20 C21 113.59(15)
N4 C20 H20 106.5
C22 C20 H20 106.5
C21 C20 H20 106.5
C20 C21 H21A 109.5
C20 C21 H21B 109.5
H21A C21 H21B 109.5
C20 C21 H21C 109.5
H21A C21 H21C 109.5
H21B C21 H21C 109.5
C20 C22 H22A 109.5
C20 C22 H22B 109.5
H22A C22 H22B 109.5
C20 C22 H22C 109.5
H22A C22 H22C 109.5
H22B C22 H22C 109.5
O1 C23 Fe1 178.00(17)
O2 C24 Fe1 176.61(17)
O3 C25 Fe1 178.66(17)
O4 C26 Fe1 175.18(15)
O5 C27 Fe2 176.60(18)
O6 C28 Fe2 178.06(16)
O7 C29 Fe2 176.91(18)
O8 C30 Fe2 179.24(19)

loop_
_geom_bond_atom_site_label_1
_geom_bond_atom_site_label_2
_geom_bond_distance
Ge2 C12 2.0701(16)
Ge2 Fe2 2.4112(3)
Ge2 Ge1 2.4442(2)
Ge2 Fe1 2.5970(3)
Ge1 C1 2.0763(17)
Ge1 Fe1 2.6614(3)
Fe1 C24 1.7882(19)
Fe1 C25 1.7885(18)
Fe1 C26 1.7929(18)
Fe1 C23 1.7934(18)
Fe2 C27 1.7631(19)
Fe2 C30 1.7756(19)
Fe2 C29 1.781(2)
Fe2 C28 1.7830(19)
N1 C1 1.350(2)
N1 C2 1.397(2)
N1 C4 1.483(3)
N2 C1 1.354(2)
N2 C3 1.399(2)
N2 C9 1.478(2)
N3 C12 1.358(2)
N3 C13 1.389(2)
N3 C15 1.479(2)
N4 C12 1.349(2)
N4 C14 1.393(2)
N4 C20 1.478(2)
O1 C23 1.146(2)
O2 C24 1.151(2)
O3 C25 1.151(2)
O4 C26 1.147(2)
O5 C27 1.147(2)
O6 C28 1.153(2)
O7 C29 1.153(2)
O8 C30 1.142(2)
C2 C3 1.344(3)
C2 C7 1.509(3)
C3 C8 1.500(3)
C4 C6 1.503(3)
C4 C5 1.526(3)
C4 H4 1.0000
C5 H5A 0.9800
C5 H5B 0.9800
C5 H5C 0.9800
C6 H6A 0.9800
C6 H6B 0.9800
C6 H6C 0.9800
C7 H7A 0.9800
C7 H7B 0.9800
C7 H7C 0.9800
C8 H8A 0.9800
C8 H8B 0.9800
C8 H8C 0.9800
C9 C10 1.512(3)
C9 C11 1.523(3)
C9 H9 1.0000
C10 H10A 0.9800
C10 H10B 0.9800
C10 H10C 0.9800
C11 H11A 0.9800
C11 H11B 0.9800
C11 H11C 0.9800
C13 C14 1.350(3)
C13 C18 1.488(2)
C14 C19 1.491(3)
C15 C16 1.514(3)
C15 C17 1.524(3)
C15 H15 1.0000
C16 H16A 0.9800
C16 H16B 0.9800
C16 H16C 0.9800
C17 H17A 0.9800
C17 H17B 0.9800
C17 H17C 0.9800
C18 H18A 0.9800
C18 H18B 0.9800
C18 H18C 0.9800
C19 H19A 0.9800
C19 H19B 0.9800
C19 H19C 0.9800
C20 C22 1.519(2)
C20 C21 1.533(2)
C20 H20 1.0000
C21 H21A 0.9800
C21 H21B 0.9800
C21 H21C 0.9800
C22 H22A 0.9800
C22 H22B 0.9800
C22 H22C 0.9800
